data_4076349
loop_
_publ_author_name
'Honz\'i\<cek, Jan'
'Kratochv\'il, Pavel'
'Vinkl\'arek, Jarom\'ir'
'Eisner, Ale\<s'
'Pad\<elkov\'a, Zde\<nka'

_publ_section_title
;
 Effect of the Substitution on the Protonation of Allyl Cyclopentadienyl
 Molybdenum(II) Compounds
;
_journal_issue 6
_journal_name_full Organometallics
_journal_page_first 2193
_journal_paper_doi 10.1021/om2010244
_journal_volume 31
_journal_year 2012
_chemical_formula_moiety 'C14 H14 Mo O6'
_chemical_formula_sum 'C14 H14 Mo O6'
_chemical_formula_weight 374.19
_chemical_name_systematic
; 
 ? 
;
_space_group_IT_number 2
_symmetry_cell_setting triclinic
_symmetry_space_group_name_Hall '-P 1'
_symmetry_space_group_name_H-M 'P -1'
_atom_sites_solution_hydrogens geom
_atom_sites_solution_primary direct
_atom_sites_solution_secondary difmap
_audit_creation_method SHELXL-97
_cell_angle_alpha 82.833(5)
_cell_angle_beta 75.196(5)
_cell_angle_gamma 72.820(4)
_cell_formula_units_Z 2
_cell_length_a 7.5069(5)
_cell_length_b 9.9120(5)
_cell_length_c 10.4911(8)
_cell_measurement_reflns_used 12749
_cell_measurement_temperature 150(1)
_cell_measurement_theta_max 27.5
_cell_measurement_theta_min 1
_cell_volume 720.01(8)
_computing_cell_refinement 'COLLECT and DENZO'
_computing_data_collection 'COLLECT (Hooft, 1998) and DENZO (Otwinowski & Minor, 1997)'
_computing_data_reduction 'COLLECT and DENZO'
_computing_molecular_graphics 'PLATON (Spek, 2003)'
_computing_publication_material 'SHELXL-97 (Sheldrick, 1997)'
_computing_structure_refinement 'SHELXL-97 (Sheldrick, 1997)'
_computing_structure_solution 'SIR92 (Altomare et al., 1994)'
_diffrn_ambient_temperature 150(1)
_diffrn_detector_area_resol_mean 9.091
_diffrn_measured_fraction_theta_full 0.995
_diffrn_measured_fraction_theta_max 0.995
_diffrn_measurement_device_type 'Bruker Nonius KappaCCD area detector'
_diffrn_measurement_method '\f and \w scans to fill the Ewald sphere'
_diffrn_radiation_monochromator graphite
_diffrn_radiation_source 'fine-focus sealed tube'
_diffrn_radiation_type MoK\a
_diffrn_radiation_wavelength 0.71073
_diffrn_reflns_av_R_equivalents 0.0680
_diffrn_reflns_av_sigmaI/netI 0.0440
_diffrn_reflns_limit_h_max 9
_diffrn_reflns_limit_h_min -9
_diffrn_reflns_limit_k_max 11
_diffrn_reflns_limit_k_min -12
_diffrn_reflns_limit_l_max 13
_diffrn_reflns_limit_l_min -13
_diffrn_reflns_number 12690
_diffrn_reflns_theta_full 27.50
_diffrn_reflns_theta_max 27.50
_diffrn_reflns_theta_min 2.01
_diffrn_standards_number 0
_exptl_absorpt_coefficient_mu 0.935
_exptl_absorpt_correction_T_max 0.922
_exptl_absorpt_correction_T_min 0.818
_exptl_absorpt_correction_type integration
_exptl_absorpt_process_details
;
Gaussian integration (Coppens, 1970)
;
_exptl_crystal_colour orange
_exptl_crystal_density_diffrn 1.726
_exptl_crystal_density_method 'not measured'
_exptl_crystal_description needle
_exptl_crystal_F_000 376
_exptl_crystal_size_max 0.36
_exptl_crystal_size_mid 0.19
_exptl_crystal_size_min 0.11
_refine_diff_density_max 0.765
_refine_diff_density_min -0.712
_refine_diff_density_rms 0.101
_refine_ls_extinction_method none
_refine_ls_goodness_of_fit_ref 1.120
_refine_ls_hydrogen_treatment constr
_refine_ls_matrix_type full
_refine_ls_number_parameters 190
_refine_ls_number_reflns 3304
_refine_ls_number_restraints 0
_refine_ls_restrained_S_all 1.120
_refine_ls_R_factor_all 0.0456
_refine_ls_R_factor_gt 0.0368
_refine_ls_shift/su_max 0.001
_refine_ls_shift/su_mean 0.000
_refine_ls_structure_factor_coef Fsqd
_refine_ls_weighting_details 'calc w=1/[\s^2^(Fo^2^)+(0.0243P)^2^+1.5587P] where P=(Fo^2^+2Fc^2^)/3'
_refine_ls_weighting_scheme calc
_refine_ls_wR_factor_gt 0.0838
_refine_ls_wR_factor_ref 0.0883
_reflns_number_gt 2959
_reflns_number_total 3304
_reflns_threshold_expression >2sigma(I)
_cod_data_source_file om2010244_si_001.cif
_cod_data_source_block 10
_cod_database_code 4076349

loop_
_symmetry_equiv_pos_as_xyz
'x, y, z'
'-x, -y, -z'

loop_
_atom_site_label
_atom_site_type_symbol
_atom_site_fract_x
_atom_site_fract_y
_atom_site_fract_z
_atom_site_U_iso_or_equiv
_atom_site_adp_type
_atom_site_occupancy
_atom_site_symmetry_multiplicity
_atom_site_calc_flag
_atom_site_refinement_flags
Mo1 Mo 0.17942(4) 0.78376(3) 0.22854(3) 0.02045(10) Uani 1 1 d .
O3 O 0.2940(4) 0.6080(3) -0.0860(3) 0.0334(6) Uani 1 1 d .
O4 O -0.0235(4) 0.6899(3) -0.0696(3) 0.0333(6) Uani 1 1 d .
C13 C 0.0279(5) 0.8187(4) 0.4078(4) 0.0310(8) Uani 1 1 d .
O2 O 0.4500(4) 0.8232(3) 0.4827(3) 0.0383(7) Uani 1 1 d .
C14 C -0.0647(5) 0.8984(4) 0.1917(4) 0.0293(8) Uani 1 1 d .
O6 O -0.2065(4) 0.9708(3) 0.1703(3) 0.0421(7) Uani 1 1 d .
O1 O 0.6441(4) 0.6230(3) 0.3909(3) 0.0414(7) Uani 1 1 d .
C8 C 0.0760(5) 0.6337(4) 0.1264(4) 0.0273(7) Uani 1 1 d .
H8 H -0.0487 0.6784 0.1694 0.033 Uiso 1 1 calc R
C11 C 0.1314(5) 0.6411(4) -0.0182(4) 0.0272(7) Uani 1 1 d .
C2 C 0.3496(5) 0.9400(4) 0.2418(4) 0.0282(8) Uani 1 1 d .
H2 H 0.2979 1.0090 0.3037 0.034 Uiso 1 1 d R
C6 C 0.5306(5) 0.7366(4) 0.3833(4) 0.0301(8) Uani 1 1 d .
C9 C 0.2104(5) 0.5594(3) 0.2010(4) 0.0280(7) Uani 1 1 d .
H9 H 0.3321 0.5072 0.1597 0.034 Uiso 1 1 d R
O5 O -0.0593(5) 0.8412(3) 0.5144(3) 0.0480(8) Uani 1 1 d .
C10 C 0.1550(6) 0.5668(4) 0.3386(4) 0.0334(8) Uani 1 1 d .
H10A H 0.2511 0.5189 0.3879 0.040 Uiso 1 1 d R
H10B H 0.0272 0.5591 0.3812 0.040 Uiso 1 1 d R
C12 C 0.0162(6) 0.7056(4) -0.2127(4) 0.0380(9) Uani 1 1 d .
H12A H 0.0746 0.7814 -0.2426 0.046 Uiso 1 1 d R
H12B H -0.1015 0.7264 -0.2409 0.046 Uiso 1 1 d R
H12C H 0.1015 0.6192 -0.2492 0.046 Uiso 1 1 d R
C1 C 0.4650(5) 0.8000(4) 0.2626(4) 0.0269(7) Uani 1 1 d .
C5 C 0.5142(5) 0.7299(4) 0.1424(4) 0.0291(8) Uani 1 1 d .
H5 H 0.5883 0.6374 0.1274 0.035 Uiso 1 1 d R
C4 C 0.4277(5) 0.8272(4) 0.0501(4) 0.0316(8) Uani 1 1 d .
H4 H 0.4366 0.8094 -0.0366 0.038 Uiso 1 1 d R
C3 C 0.3272(5) 0.9553(4) 0.1115(4) 0.0307(8) Uani 1 1 d .
H3 H 0.2579 1.0361 0.0720 0.037 Uiso 1 1 d R
C7 C 0.4991(7) 0.7690(5) 0.6072(4) 0.0462(11) Uani 1 1 d .
H7A H 0.4458 0.6913 0.6413 0.055 Uiso 1 1 d R
H7B H 0.4482 0.8426 0.6688 0.055 Uiso 1 1 d R
H7C H 0.6360 0.7372 0.5944 0.055 Uiso 1 1 d R

loop_
_atom_site_aniso_label
_atom_site_aniso_U_11
_atom_site_aniso_U_22
_atom_site_aniso_U_33
_atom_site_aniso_U_23
_atom_site_aniso_U_13
_atom_site_aniso_U_12
Mo1 0.01896(14) 0.01999(15) 0.02026(15) -0.00295(10) -0.00190(10) -0.00361(10)
O3 0.0281(14) 0.0345(14) 0.0323(15) -0.0106(11) -0.0009(11) -0.0024(11)
O4 0.0310(14) 0.0364(14) 0.0331(15) -0.0059(11) -0.0101(11) -0.0060(11)
C13 0.0296(18) 0.0319(19) 0.030(2) -0.0033(15) -0.0034(15) -0.0079(15)
O2 0.0328(14) 0.0427(16) 0.0359(16) -0.0159(12) -0.0107(12) 0.0028(12)
C14 0.0321(19) 0.0249(17) 0.0306(19) -0.0061(14) -0.0055(15) -0.0069(15)
O6 0.0301(14) 0.0397(16) 0.0518(19) -0.0060(13) -0.0147(13) 0.0034(12)
O1 0.0362(15) 0.0400(16) 0.0405(17) -0.0098(13) -0.0127(13) 0.0071(12)
C8 0.0262(17) 0.0252(17) 0.0296(19) -0.0068(14) -0.0032(14) -0.0065(14)
C11 0.0274(18) 0.0213(16) 0.033(2) -0.0073(14) -0.0065(15) -0.0045(13)
C2 0.0228(16) 0.0207(16) 0.039(2) -0.0074(14) 0.0003(15) -0.0068(13)
C6 0.0203(16) 0.037(2) 0.033(2) -0.0113(15) -0.0039(14) -0.0058(14)
C9 0.0300(18) 0.0184(16) 0.034(2) -0.0003(14) -0.0067(15) -0.0059(13)
O5 0.0512(19) 0.0567(19) 0.0282(16) -0.0095(14) 0.0074(14) -0.0141(15)
C10 0.039(2) 0.0253(18) 0.037(2) 0.0063(15) -0.0129(17) -0.0095(15)
C12 0.046(2) 0.035(2) 0.034(2) -0.0011(16) -0.0143(18) -0.0100(18)
C1 0.0204(16) 0.0276(17) 0.032(2) -0.0092(14) -0.0038(14) -0.0049(13)
C5 0.0228(17) 0.0270(17) 0.035(2) -0.0091(15) 0.0005(15) -0.0066(14)
C4 0.0287(18) 0.037(2) 0.0270(19) -0.0026(15) 0.0029(15) -0.0130(15)
C3 0.0290(18) 0.0269(18) 0.034(2) 0.0010(15) -0.0008(15) -0.0106(14)
C7 0.039(2) 0.060(3) 0.037(2) -0.016(2) -0.0124(19) -0.001(2)

loop_
_atom_type_symbol
_atom_type_description
_atom_type_scat_dispersion_real
_atom_type_scat_dispersion_imag
_atom_type_scat_source
C C 0.0033 0.0016 'International Tables Vol C Tables 4.2.6.8 and 6.1.1.4'
H H 0.0000 0.0000 'International Tables Vol C Tables 4.2.6.8 and 6.1.1.4'
O O 0.0106 0.0060 'International Tables Vol C Tables 4.2.6.8 and 6.1.1.4'
Mo Mo -1.6832 0.6857 'International Tables Vol C Tables 4.2.6.8 and 6.1.1.4'

loop_
_exptl_crystal_face_index_h
_exptl_crystal_face_index_k
_exptl_crystal_face_index_l
_exptl_crystal_face_perp_dist
0 -1 1 0.036
0 1 -1 0.054
0 1 1 0.183
0 -1 -1 0.087
1 0 0 0.059
-1 0 0 0.091
0 0 1 0.111
1 1 1 0.124
-1 -1 -1 0.101

loop_
_geom_angle_atom_site_label_1
_geom_angle_atom_site_label_2
_geom_angle_atom_site_label_3
_geom_angle
C13 Mo1 C14 79.95(16)
C13 Mo1 C9 105.42(15)
C14 Mo1 C9 108.60(14)
C13 Mo1 C1 97.22(14)
C14 Mo1 C1 142.45(14)
C9 Mo1 C1 108.21(13)
C13 Mo1 C2 91.29(14)
C14 Mo1 C2 106.57(14)
C9 Mo1 C2 143.10(13)
C1 Mo1 C2 35.88(12)
C13 Mo1 C8 111.72(14)
C14 Mo1 C8 74.92(14)
C9 Mo1 C8 36.00(13)
C1 Mo1 C8 137.80(12)
C2 Mo1 C8 156.63(13)
C13 Mo1 C10 71.33(15)
C14 Mo1 C10 111.86(15)
C9 Mo1 C10 35.65(13)
C1 Mo1 C10 102.28(14)
C2 Mo1 C10 133.59(14)
C8 Mo1 C10 62.02(13)
C13 Mo1 C3 118.79(14)
C14 Mo1 C3 89.57(14)
C9 Mo1 C3 134.62(13)
C1 Mo1 C3 58.75(13)
C2 Mo1 C3 34.99(13)
C8 Mo1 C3 123.23(13)
C10 Mo1 C3 158.14(14)
C13 Mo1 C5 130.72(15)
C14 Mo1 C5 142.37(15)
C9 Mo1 C5 85.89(13)
C1 Mo1 C5 35.50(12)
C2 Mo1 C5 59.02(12)
C8 Mo1 C5 105.11(12)
C10 Mo1 C5 100.12(13)
C3 Mo1 C5 58.27(13)
C13 Mo1 C4 149.47(15)
C14 Mo1 C4 107.59(15)
C9 Mo1 C4 100.09(13)
C1 Mo1 C4 58.40(13)
C2 Mo1 C4 58.19(13)
C8 Mo1 C4 98.76(13)
C10 Mo1 C4 128.03(14)
C3 Mo1 C4 34.69(13)
C5 Mo1 C4 34.79(13)
C11 O4 C12 115.2(3)
O5 C13 Mo1 178.4(4)
C6 O2 C7 115.6(3)
O6 C14 Mo1 177.2(3)
C9 C8 C11 120.6(3)
C9 C8 Mo1 67.22(19)
C11 C8 Mo1 115.1(2)
C9 C8 H8 119.7
C11 C8 H8 119.7
Mo1 C8 H8 87.9
O3 C11 O4 122.9(3)
O3 C11 C8 126.2(3)
O4 C11 C8 110.9(3)
C3 C2 C1 108.0(3)
C3 C2 Mo1 73.9(2)
C1 C2 Mo1 72.00(19)
C3 C2 H2 125.9
C1 C2 H2 126.1
Mo1 C2 H2 119.7
O1 C6 O2 124.3(4)
O1 C6 C1 124.6(3)
O2 C6 C1 111.1(3)
C10 C9 C8 118.1(3)
C10 C9 Mo1 77.3(2)
C8 C9 Mo1 76.8(2)
C10 C9 H9 121.1
C8 C9 H9 120.8
Mo1 C9 H9 115.8
C9 C10 Mo1 67.09(19)
C9 C10 H10A 117.0
Mo1 C10 H10A 117.0
C9 C10 H10B 116.9
Mo1 C10 H10B 117.0
H10A C10 H10B 114.0
O4 C12 H12A 109.5
O4 C12 H12B 109.4
H12A C12 H12B 109.5
O4 C12 H12C 109.5
H12A C12 H12C 109.5
H12B C12 H12C 109.5
C2 C1 C5 107.8(3)
C2 C1 C6 127.5(3)
C5 C1 C6 124.6(3)
C2 C1 Mo1 72.1(2)
C5 C1 Mo1 74.1(2)
C6 C1 Mo1 121.2(2)
C4 C5 C1 107.2(3)
C4 C5 Mo1 73.2(2)
C1 C5 Mo1 70.39(19)
C4 C5 H5 126.2
C1 C5 H5 126.6
Mo1 C5 H5 121.4
C3 C4 C5 108.5(3)
C3 C4 Mo1 71.6(2)
C5 C4 Mo1 72.1(2)
C3 C4 H4 125.8
C5 C4 H4 125.6
Mo1 C4 H4 122.6
C2 C3 C4 108.5(3)
C2 C3 Mo1 71.1(2)
C4 C3 Mo1 73.7(2)
C2 C3 H3 126.0
C4 C3 H3 125.5
Mo1 C3 H3 121.1
O2 C7 H7A 109.6
O2 C7 H7B 109.3
H7A C7 H7B 109.5
O2 C7 H7C 109.5
H7A C7 H7C 109.5
H7B C7 H7C 109.5

loop_
_geom_bond_atom_site_label_1
_geom_bond_atom_site_label_2
_geom_bond_distance
Mo1 C13 1.946(4)
Mo1 C14 1.955(4)
Mo1 C9 2.215(3)
Mo1 C1 2.315(3)
Mo1 C2 2.316(3)
Mo1 C8 2.338(3)
Mo1 C10 2.345(4)
Mo1 C3 2.351(4)
Mo1 C5 2.363(3)
Mo1 C4 2.378(4)
O3 C11 1.217(4)
O4 C11 1.341(4)
O4 C12 1.452(5)
C13 O5 1.153(5)
O2 C6 1.336(4)
O2 C7 1.444(5)
C14 O6 1.153(5)
O1 C6 1.202(5)
C8 C9 1.412(5)
C8 C11 1.466(5)
C8 H8 0.9300
C2 C3 1.404(5)
C2 C1 1.427(5)
C2 H2 0.9300
C6 C1 1.476(5)
C9 C10 1.401(5)
C9 H9 0.9300
C10 H10A 0.9700
C10 H10B 0.9700
C12 H12A 0.9601
C12 H12B 0.9600
C12 H12C 0.9600
C1 C5 1.427(5)
C5 C4 1.417(5)
C5 H5 0.9300
C4 C3 1.410(5)
C4 H4 0.9301
C3 H3 0.9300
C7 H7A 0.9600
C7 H7B 0.9599
C7 H7C 0.9600
